data_4319735
loop_
_publ_author_name
'John M. Rowland'
'Marilyn Olmstead'
'Pradip K. Mascharak'

_publ_section_title
;
 Syntheses, Structures, and Reactivity of Low Spin Iron(III) Complexes
 Containing a Single Carboxamido Nitrogen in a [FeN5L] Chromophore
;
_journal_name_full 'Inorganic Chemistry'
_journal_page_first 2810
_journal_page_last 2817
_journal_paper_doi 10.1021/ic001127s
_journal_volume 40
_journal_year 2001
_chemical_formula_sum 'C24 H26 Cl2 Fe N7 O5'
_chemical_formula_weight 619.27
_chemical_name_common '[Fe(III)(PaPy3)Cl)]ClO4.2CH3CN'
_chemical_name_systematic
; 
 ? 
;
_space_group_IT_number 4
_symmetry_cell_setting monoclinic
_symmetry_space_group_name_Hall 'P 2yb'
_symmetry_space_group_name_H-M 'P 1 21 1'
_atom_sites_solution_hydrogens geom
_atom_sites_solution_primary direct
_atom_sites_solution_secondary difmap
_audit_creation_method SHELXL-97
_cell_angle_alpha 90.00
_cell_angle_beta 98.8510(10)
_cell_angle_gamma 90.00
_cell_formula_units_Z 2
_cell_length_a 8.4292(3)
_cell_length_b 14.1990(5)
_cell_length_c 11.3770(4)
_cell_measurement_reflns_used 7242
_cell_measurement_temperature 90(2)
_cell_measurement_theta_max 31.5
_cell_measurement_theta_min 2.3
_cell_volume 1345.46(8)
_computing_cell_refinement 'Bruker SAINT'
_computing_data_collection 'Bruker SMART'
_computing_data_reduction 'Bruker SAINT'
_computing_molecular_graphics 'SHELXTL 5.03, XP (Sheldrick, 1994)'
_computing_publication_material 'SHELXL-97 (Sheldrick, 1997)'
_computing_structure_refinement 'SHELXL-97 (Sheldrick, 1997)'
_computing_structure_solution 'SHELXS-97 (Sheldrick, 1990)'
_diffrn_ambient_temperature 90(2)
_diffrn_measured_fraction_theta_full 0.963
_diffrn_measured_fraction_theta_max 0.963
_diffrn_measurement_device_type 'Bruker SMART 1000'
_diffrn_measurement_method \w
_diffrn_radiation_monochromator graphite
_diffrn_radiation_source 'normal-focus sealed tube'
_diffrn_radiation_type MoK\a
_diffrn_radiation_wavelength 0.71073
_diffrn_reflns_av_R_equivalents 0.0320
_diffrn_reflns_av_sigmaI/netI 0.0407
_diffrn_reflns_limit_h_max 12
_diffrn_reflns_limit_h_min -12
_diffrn_reflns_limit_k_max 20
_diffrn_reflns_limit_k_min -15
_diffrn_reflns_limit_l_max 16
_diffrn_reflns_limit_l_min -16
_diffrn_reflns_number 12918
_diffrn_reflns_theta_full 31.49
_diffrn_reflns_theta_max 31.49
_diffrn_reflns_theta_min 1.81
_diffrn_standards_decay_% <0.1
_diffrn_standards_number '50 frames remeasured'
_exptl_absorpt_coefficient_mu 0.808
_exptl_absorpt_correction_T_max 0.9777
_exptl_absorpt_correction_T_min 0.7994
_exptl_absorpt_correction_type empirical
_exptl_absorpt_process_details
;SADABS, Sheldrick, G.M. An empirical absorption correction program based 
 on the method of Blessing, R. H., Acta Cryst. (1995). A51, 33-38.
;
_exptl_crystal_colour red
_exptl_crystal_density_diffrn 1.529
_exptl_crystal_density_method 'not measured'
_exptl_crystal_description plate
_exptl_crystal_F_000 638
_exptl_crystal_size_max 0.29
_exptl_crystal_size_mid 0.17
_exptl_crystal_size_min 0.03
_refine_diff_density_max 0.707
_refine_diff_density_min -0.455
_refine_diff_density_rms 0.069
_refine_ls_abs_structure_details 'Flack H D (1983), Acta Cryst. A39, 876-881'
_refine_ls_abs_structure_Flack 0.002(10)
_refine_ls_extinction_method none
_refine_ls_goodness_of_fit_ref 0.996
_refine_ls_hydrogen_treatment mixed
_refine_ls_matrix_type full
_refine_ls_number_parameters 354
_refine_ls_number_reflns 7385
_refine_ls_number_restraints 1
_refine_ls_restrained_S_all 0.996
_refine_ls_R_factor_all 0.0377
_refine_ls_R_factor_gt 0.0328
_refine_ls_shift/su_max 0.001
_refine_ls_shift/su_mean 0.000
_refine_ls_structure_factor_coef Fsqd
_refine_ls_weighting_details 'calc w=1/[\s^2^(Fo^2^)+(0.0431P)^2^+0.0000P] where P=(Fo^2^+2Fc^2^)/3'
_refine_ls_weighting_scheme calc
_refine_ls_wR_factor_gt 0.0730
_refine_ls_wR_factor_ref 0.0746
_reflns_number_gt 6717
_reflns_number_total 7385
_reflns_threshold_expression >2\s(I)
_cod_data_source_file ic001127s_2.cif
_cod_data_source_block djn145
_cod_original_cell_volume 1345.45(8)
_cod_database_code 4319735

loop_
_symmetry_equiv_pos_as_xyz
'x, y, z'
'-x, y+1/2, -z'

loop_
_atom_site_label
_atom_site_type_symbol
_atom_site_fract_x
_atom_site_fract_y
_atom_site_fract_z
_atom_site_U_iso_or_equiv
_atom_site_adp_type
_atom_site_occupancy
_atom_site_symmetry_multiplicity
_atom_site_calc_flag
_atom_site_refinement_flags
_atom_site_disorder_assembly
_atom_site_disorder_group
Fe Fe 0.80538(3) 0.161140(19) 0.20102(2) 0.01016(6) Uani 1 1 d . . .
Cl1 Cl 0.94052(5) 0.07320(3) 0.35223(4) 0.01369(9) Uani 1 1 d . . .
O1 O 0.6075(2) 0.38865(13) 0.03657(13) 0.0247(4) Uani 1 1 d . . .
N1 N 0.8213(2) 0.27956(13) 0.29401(14) 0.0132(3) Uani 1 1 d . . .
N2 N 0.6990(2) 0.23806(13) 0.08244(14) 0.0127(3) Uani 1 1 d . . .
N3 N 0.7636(2) 0.05668(13) 0.08401(14) 0.0122(3) Uani 1 1 d . . .
N4 N 1.00298(19) 0.17901(12) 0.12804(14) 0.0136(3) Uani 1 1 d . . .
N5 N 0.6018(2) 0.11505(12) 0.24903(13) 0.0118(3) Uani 1 1 d . . .
C1 C 0.8993(3) 0.29707(16) 0.40420(17) 0.0168(4) Uani 1 1 d . . .
H1 H 0.9584 0.2477 0.4471 0.020 Uiso 1 1 calc R . .
C2 C 0.8962(3) 0.38548(17) 0.45732(18) 0.0198(4) Uani 1 1 d . . .
H2 H 0.9537 0.3960 0.5348 0.024 Uiso 1 1 calc R . .
C3 C 0.8091(3) 0.45754(17) 0.39685(19) 0.0209(4) Uani 1 1 d . . .
H3 H 0.8035 0.5176 0.4327 0.025 Uiso 1 1 calc R . .
C4 C 0.7291(3) 0.44027(17) 0.28137(19) 0.0184(4) Uani 1 1 d . . .
H4 H 0.6689 0.4886 0.2372 0.022 Uiso 1 1 calc R . .
C5 C 0.7397(2) 0.35164(15) 0.23305(17) 0.0145(4) Uani 1 1 d . . .
C6 C 0.6724(3) 0.32865(16) 0.10623(18) 0.0152(4) Uani 1 1 d . . .
C7 C 0.6764(3) 0.19873(16) -0.03768(17) 0.0150(4) Uani 1 1 d . . .
H7A H 0.7723 0.2103 -0.0761 0.018 Uiso 1 1 calc R . .
H7B H 0.5818 0.2275 -0.0871 0.018 Uiso 1 1 calc R . .
C8 C 0.6507(3) 0.09374(16) -0.02303(17) 0.0153(4) Uani 1 1 d . . .
H8A H 0.6707 0.0602 -0.0956 0.018 Uiso 1 1 calc R . .
H8B H 0.5381 0.0819 -0.0122 0.018 Uiso 1 1 calc R . .
C9 C 0.9201(2) 0.02520(16) 0.05193(18) 0.0154(4) Uani 1 1 d . . .
H9A H 0.9029 -0.0044 -0.0278 0.018 Uiso 1 1 calc R . .
H9B H 0.9703 -0.0219 0.1103 0.018 Uiso 1 1 calc R . .
C10 C 1.0281(2) 0.10944(16) 0.05190(17) 0.0150(4) Uani 1 1 d . . .
C11 C 1.1482(3) 0.11563(18) -0.01926(19) 0.0211(5) Uani 1 1 d . . .
H11 H 1.1651 0.0657 -0.0715 0.025 Uiso 1 1 calc R . .
C12 C 1.2428(3) 0.19608(18) -0.0125(2) 0.0233(5) Uani 1 1 d . . .
H12 H 1.3229 0.2029 -0.0622 0.028 Uiso 1 1 calc R . .
C13 C 1.2190(3) 0.26635(18) 0.0677(2) 0.0215(5) Uani 1 1 d . . .
H13 H 1.2850 0.3209 0.0757 0.026 Uiso 1 1 calc R . .
C14 C 1.0967(2) 0.25577(16) 0.13620(18) 0.0164(4) Uani 1 1 d . . .
H14 H 1.0792 0.3043 0.1902 0.020 Uiso 1 1 calc R . .
C15 C 0.6819(3) -0.02003(15) 0.14185(18) 0.0136(4) Uani 1 1 d . . .
H15A H 0.7611 -0.0562 0.1974 0.016 Uiso 1 1 calc R . .
H15B H 0.6267 -0.0637 0.0811 0.016 Uiso 1 1 calc R . .
C16 C 0.5619(2) 0.02700(15) 0.20841(16) 0.0132(4) Uani 1 1 d . . .
C17 C 0.4204(2) -0.01625(16) 0.22705(17) 0.0151(4) Uani 1 1 d . . .
H17 H 0.3940 -0.0777 0.1971 0.018 Uiso 1 1 calc R . .
C18 C 0.3184(2) 0.03228(17) 0.29043(17) 0.0169(4) Uani 1 1 d . . .
H18 H 0.2209 0.0041 0.3046 0.020 Uiso 1 1 calc R . .
C19 C 0.3590(2) 0.12185(16) 0.33292(17) 0.0168(4) Uani 1 1 d . . .
H19 H 0.2901 0.1556 0.3765 0.020 Uiso 1 1 calc R . .
C20 C 0.5022(2) 0.16156(18) 0.31078(15) 0.0140(3) Uani 1 1 d . . .
H20 H 0.5305 0.2230 0.3399 0.017 Uiso 1 1 calc R . .
Cl2 Cl 0.39051(6) 0.22348(4) 0.64985(4) 0.01831(10) Uani 1 1 d . . .
O2 O 0.2360(2) 0.20716(17) 0.57834(16) 0.0388(5) Uani 1 1 d . . .
O3 O 0.5032(2) 0.25633(16) 0.57556(17) 0.0372(5) Uani 1 1 d . . .
O4 O 0.3760(2) 0.29167(14) 0.74096(15) 0.0291(4) Uani 1 1 d . . .
O5 O 0.4513(3) 0.13635(14) 0.70473(18) 0.0405(5) Uani 1 1 d . . .
N6 N 0.2296(3) 0.44691(18) 0.2546(2) 0.0384(6) Uani 1 1 d . . .
C21 C 0.3714(3) 0.4713(2) 0.4714(2) 0.0310(6) Uani 1 1 d . . .
H21A H 0.4188 0.4120 0.5038 0.047 Uiso 1 1 calc R . .
H21B H 0.2927 0.4933 0.5203 0.047 Uiso 1 1 calc R . .
H21C H 0.4560 0.5187 0.4719 0.047 Uiso 1 1 calc R . .
C22 C 0.2919(3) 0.45631(19) 0.3497(2) 0.0264(5) Uani 1 1 d . . .
N7 N 0.9385(3) 0.33764(19) 0.7791(2) 0.0374(6) Uani 1 1 d . . .
C23 C 0.8867(3) 0.1732(2) 0.6824(2) 0.0322(6) Uani 1 1 d . . .
H23A H 0.8892 0.1257 0.7452 0.048 Uiso 1 1 calc R . .
H23B H 0.9695 0.1586 0.6333 0.048 Uiso 1 1 calc R . .
H23C H 0.7810 0.1727 0.6326 0.048 Uiso 1 1 calc R . .
C24 C 0.9172(3) 0.26590(19) 0.7359(2) 0.0252(5) Uani 1 1 d . . .

loop_
_atom_site_aniso_label
_atom_site_aniso_U_11
_atom_site_aniso_U_22
_atom_site_aniso_U_33
_atom_site_aniso_U_23
_atom_site_aniso_U_13
_atom_site_aniso_U_12
Fe 0.00847(11) 0.01166(13) 0.01027(10) 0.00055(11) 0.00122(8) 0.00044(11)
Cl1 0.0113(2) 0.0152(2) 0.01421(19) 0.00280(17) 0.00069(15) 0.00172(17)
O1 0.0317(9) 0.0221(9) 0.0184(7) 0.0034(6) -0.0021(6) 0.0112(7)
N1 0.0117(8) 0.0145(8) 0.0134(7) 0.0014(6) 0.0014(6) 0.0002(6)
N2 0.0117(8) 0.0154(9) 0.0108(7) 0.0001(6) 0.0012(6) 0.0008(6)
N3 0.0102(8) 0.0145(9) 0.0117(7) 0.0008(6) 0.0015(6) 0.0008(6)
N4 0.0093(7) 0.0170(10) 0.0140(7) 0.0033(6) 0.0002(5) 0.0015(6)
N5 0.0109(8) 0.0135(9) 0.0107(7) 0.0006(6) 0.0006(6) 0.0020(6)
C1 0.0176(10) 0.0179(11) 0.0139(8) 0.0009(8) -0.0009(7) -0.0010(8)
C2 0.0247(11) 0.0181(11) 0.0156(8) -0.0012(8) 0.0002(8) -0.0038(9)
C3 0.0263(12) 0.0160(11) 0.0212(9) -0.0054(8) 0.0061(8) -0.0014(9)
C4 0.0207(11) 0.0152(10) 0.0198(9) 0.0001(8) 0.0046(8) 0.0021(8)
C5 0.0134(9) 0.0156(10) 0.0147(8) 0.0016(7) 0.0026(7) 0.0017(7)
C6 0.0127(9) 0.0183(11) 0.0149(9) 0.0016(8) 0.0031(7) 0.0007(8)
C7 0.0142(9) 0.0197(10) 0.0109(8) -0.0005(7) 0.0009(7) -0.0001(8)
C8 0.0142(9) 0.0192(11) 0.0115(8) -0.0018(7) -0.0015(7) 0.0020(8)
C9 0.0112(9) 0.0186(10) 0.0173(8) -0.0026(8) 0.0053(7) 0.0026(8)
C10 0.0115(9) 0.0181(11) 0.0155(8) 0.0034(7) 0.0027(7) 0.0030(8)
C11 0.0180(11) 0.0266(13) 0.0205(9) 0.0036(9) 0.0088(8) 0.0033(9)
C12 0.0135(10) 0.0318(13) 0.0263(10) 0.0102(9) 0.0083(8) 0.0032(9)
C13 0.0126(10) 0.0255(12) 0.0266(10) 0.0094(9) 0.0037(8) -0.0027(8)
C14 0.0127(9) 0.0173(10) 0.0186(9) 0.0036(8) 0.0004(7) -0.0009(7)
C15 0.0122(9) 0.0125(9) 0.0164(9) -0.0018(7) 0.0030(7) -0.0017(7)
C16 0.0110(9) 0.0156(10) 0.0128(8) 0.0004(7) 0.0010(7) 0.0021(7)
C17 0.0127(9) 0.0160(10) 0.0162(8) -0.0009(7) 0.0010(7) -0.0015(7)
C18 0.0103(9) 0.0239(11) 0.0169(9) 0.0028(8) 0.0027(7) -0.0008(8)
C19 0.0139(10) 0.0220(11) 0.0151(8) 0.0009(8) 0.0041(7) 0.0029(8)
C20 0.0129(8) 0.0149(8) 0.0141(7) -0.0005(9) 0.0017(6) 0.0019(9)
Cl2 0.0189(2) 0.0194(3) 0.0161(2) -0.00284(18) 0.00111(17) -0.0006(2)
O2 0.0214(9) 0.0629(16) 0.0293(9) -0.0156(9) -0.0044(7) 0.0005(9)
O3 0.0345(11) 0.0469(13) 0.0337(9) 0.0039(9) 0.0164(8) -0.0022(9)
O4 0.0338(10) 0.0283(10) 0.0251(8) -0.0116(7) 0.0047(7) -0.0003(8)
O5 0.0492(13) 0.0189(10) 0.0505(11) 0.0054(8) -0.0019(10) -0.0006(8)
N6 0.0601(17) 0.0268(12) 0.0265(10) 0.0005(10) 0.0006(10) -0.0165(12)
C21 0.0323(14) 0.0366(16) 0.0226(11) -0.0034(10) -0.0007(10) 0.0022(12)
C22 0.0323(13) 0.0209(12) 0.0266(11) -0.0002(9) 0.0067(10) -0.0052(10)
N7 0.0436(15) 0.0288(13) 0.0387(12) 0.0012(11) 0.0033(11) -0.0090(11)
C23 0.0394(14) 0.0293(15) 0.0298(11) -0.0010(11) 0.0109(10) -0.0027(12)
C24 0.0262(13) 0.0267(13) 0.0233(10) 0.0039(10) 0.0060(9) -0.0022(10)

loop_
_atom_type_symbol
_atom_type_description
_atom_type_scat_dispersion_real
_atom_type_scat_dispersion_imag
_atom_type_scat_source
C C 0.0033 0.0016 'International Tables Vol C Tables 4.2.6.8 and 6.1.1.4'
H H 0.0000 0.0000 'International Tables Vol C Tables 4.2.6.8 and 6.1.1.4'
N N 0.0061 0.0033 'International Tables Vol C Tables 4.2.6.8 and 6.1.1.4'
O O 0.0106 0.0060 'International Tables Vol C Tables 4.2.6.8 and 6.1.1.4'
Cl Cl 0.1484 0.1585 'International Tables Vol C Tables 4.2.6.8 and 6.1.1.4'
Fe Fe 0.3463 0.8444 'International Tables Vol C Tables 4.2.6.8 and 6.1.1.4'

loop_
_geom_angle_atom_site_label_1
_geom_angle_atom_site_label_2
_geom_angle_atom_site_label_3
_geom_angle
_geom_angle_site_symmetry_1
_geom_angle_site_symmetry_3
_geom_angle_publ_flag
N2 Fe N1 82.76(7) . . ?
N2 Fe N3 86.35(7) . . ?
N1 Fe N3 169.05(7) . . ?
N2 Fe N4 87.90(7) . . ?
N1 Fe N4 97.05(7) . . ?
N3 Fe N4 83.63(7) . . ?
N2 Fe N5 93.01(7) . . ?
N1 Fe N5 97.06(7) . . ?
N3 Fe N5 82.36(7) . . ?
N4 Fe N5 165.87(7) . . ?
N2 Fe Cl1 177.10(6) . . ?
N1 Fe Cl1 94.41(5) . . ?
N3 Fe Cl1 96.49(5) . . ?
N4 Fe Cl1 91.81(5) . . ?
N5 Fe Cl1 87.98(5) . . ?
C1 N1 C5 118.14(19) . . ?
C1 N1 Fe 129.60(15) . . ?
C5 N1 Fe 112.26(13) . . ?
C6 N2 C7 123.62(17) . . ?
C6 N2 Fe 119.67(14) . . ?
C7 N2 Fe 115.72(14) . . ?
C9 N3 C15 112.00(16) . . ?
C9 N3 C8 112.12(14) . . ?
C15 N3 C8 109.33(16) . . ?
C9 N3 Fe 108.38(12) . . ?
C15 N3 Fe 107.16(11) . . ?
C8 N3 Fe 107.63(13) . . ?
C14 N4 C10 119.32(18) . . ?
C14 N4 Fe 126.66(14) . . ?
C10 N4 Fe 113.47(14) . . ?
C20 N5 C16 119.19(18) . . ?
C20 N5 Fe 127.92(15) . . ?
C16 N5 Fe 112.84(13) . . ?
N1 C1 C2 122.0(2) . . ?
N1 C1 H1 119.0 . . ?
C2 C1 H1 119.0 . . ?
C3 C2 C1 119.7(2) . . ?
C3 C2 H2 120.1 . . ?
C1 C2 H2 120.1 . . ?
C2 C3 C4 118.7(2) . . ?
C2 C3 H3 120.7 . . ?
C4 C3 H3 120.7 . . ?
C5 C4 C3 118.7(2) . . ?
C5 C4 H4 120.6 . . ?
C3 C4 H4 120.6 . . ?
N1 C5 C4 122.70(19) . . ?
N1 C5 C6 114.33(18) . . ?
C4 C5 C6 122.83(19) . . ?
O1 C6 N2 127.2(2) . . ?
O1 C6 C5 122.1(2) . . ?
N2 C6 C5 110.63(18) . . ?
N2 C7 C8 105.83(16) . . ?
N2 C7 H7A 110.6 . . ?
C8 C7 H7A 110.6 . . ?
N2 C7 H7B 110.6 . . ?
C8 C7 H7B 110.6 . . ?
H7A C7 H7B 108.7 . . ?
C7 C8 N3 110.21(17) . . ?
C7 C8 H8A 109.6 . . ?
N3 C8 H8A 109.6 . . ?
C7 C8 H8B 109.6 . . ?
N3 C8 H8B 109.6 . . ?
H8A C8 H8B 108.1 . . ?
N3 C9 C10 108.68(17) . . ?
N3 C9 H9A 110.0 . . ?
C10 C9 H9A 110.0 . . ?
N3 C9 H9B 110.0 . . ?
C10 C9 H9B 110.0 . . ?
H9A C9 H9B 108.3 . . ?
N4 C10 C11 121.7(2) . . ?
N4 C10 C9 115.26(17) . . ?
C11 C10 C9 123.0(2) . . ?
C12 C11 C10 118.8(2) . . ?
C12 C11 H11 120.6 . . ?
C10 C11 H11 120.6 . . ?
C13 C12 C11 119.2(2) . . ?
C13 C12 H12 120.4 . . ?
C11 C12 H12 120.4 . . ?
C12 C13 C14 119.0(2) . . ?
C12 C13 H13 120.5 . . ?
C14 C13 H13 120.5 . . ?
N4 C14 C13 121.8(2) . . ?
N4 C14 H14 119.1 . . ?
C13 C14 H14 119.1 . . ?
N3 C15 C16 106.76(17) . . ?
N3 C15 H15A 110.4 . . ?
C16 C15 H15A 110.4 . . ?
N3 C15 H15B 110.4 . . ?
C16 C15 H15B 110.4 . . ?
H15A C15 H15B 108.6 . . ?
N5 C16 C17 121.98(18) . . ?
N5 C16 C15 115.38(17) . . ?
C17 C16 C15 122.64(19) . . ?
C16 C17 C18 118.4(2) . . ?
C16 C17 H17 120.8 . . ?
C18 C17 H17 120.8 . . ?
C19 C18 C17 119.86(19) . . ?
C19 C18 H18 120.1 . . ?
C17 C18 H18 120.1 . . ?
C18 C19 C20 118.97(19) . . ?
C18 C19 H19 120.5 . . ?
C20 C19 H19 120.5 . . ?
N5 C20 C19 121.6(2) . . ?
N5 C20 H20 119.2 . . ?
C19 C20 H20 119.2 . . ?
O4 Cl2 O3 109.96(12) . . ?
O4 Cl2 O5 109.22(12) . . ?
O3 Cl2 O5 107.98(13) . . ?
O4 Cl2 O2 110.18(12) . . ?
O3 Cl2 O2 109.86(12) . . ?
O5 Cl2 O2 109.60(13) . . ?
C22 C21 H21A 109.5 . . ?
C22 C21 H21B 109.5 . . ?
H21A C21 H21B 109.5 . . ?
C22 C21 H21C 109.5 . . ?
H21A C21 H21C 109.5 . . ?
H21B C21 H21C 109.5 . . ?
N6 C22 C21 178.4(3) . . ?
C24 C23 H23A 109.5 . . ?
C24 C23 H23B 109.5 . . ?
H23A C23 H23B 109.5 . . ?
C24 C23 H23C 109.5 . . ?
H23A C23 H23C 109.5 . . ?
H23B C23 H23C 109.5 . . ?
N7 C24 C23 178.5(3) . . ?

loop_
_geom_bond_atom_site_label_1
_geom_bond_atom_site_label_2
_geom_bond_distance
_geom_bond_site_symmetry_2
_geom_bond_publ_flag
Fe N2 1.8559(17) . ?
Fe N1 1.9801(18) . ?
Fe N3 1.9880(17) . ?
Fe N4 1.9885(16) . ?
Fe N5 1.9902(17) . ?
Fe Cl1 2.2833(5) . ?
O1 C6 1.233(3) . ?
N1 C1 1.346(3) . ?
N1 C5 1.362(3) . ?
N2 C6 1.340(3) . ?
N2 C7 1.461(2) . ?
N3 C9 1.491(2) . ?
N3 C15 1.494(3) . ?
N3 C8 1.520(3) . ?
N4 C14 1.341(3) . ?
N4 C10 1.352(3) . ?
N5 C20 1.347(2) . ?
N5 C16 1.357(3) . ?
C1 C2 1.395(3) . ?
C1 H1 0.9500 . ?
C2 C3 1.379(3) . ?
C2 H2 0.9500 . ?
C3 C4 1.403(3) . ?
C3 H3 0.9500 . ?
C4 C5 1.382(3) . ?
C4 H4 0.9500 . ?
C5 C6 1.503(3) . ?
C7 C8 1.519(3) . ?
C7 H7A 0.9900 . ?
C7 H7B 0.9900 . ?
C8 H8A 0.9900 . ?
C8 H8B 0.9900 . ?
C9 C10 1.503(3) . ?
C9 H9A 0.9900 . ?
C9 H9B 0.9900 . ?
C10 C11 1.393(3) . ?
C11 C12 1.389(3) . ?
C11 H11 0.9500 . ?
C12 C13 1.387(4) . ?
C12 H12 0.9500 . ?
C13 C14 1.393(3) . ?
C13 H13 0.9500 . ?
C14 H14 0.9500 . ?
C15 C16 1.509(3) . ?
C15 H15A 0.9900 . ?
C15 H15B 0.9900 . ?
C16 C17 1.386(3) . ?
C17 C18 1.387(3) . ?
C17 H17 0.9500 . ?
C18 C19 1.385(3) . ?
C18 H18 0.9500 . ?
C19 C20 1.390(3) . ?
C19 H19 0.9500 . ?
C20 H20 0.9500 . ?
Cl2 O4 1.4372(17) . ?
Cl2 O3 1.4426(19) . ?
Cl2 O5 1.444(2) . ?
Cl2 O2 1.4441(18) . ?
N6 C22 1.135(3) . ?
C21 C22 1.458(3) . ?
C21 H21A 0.9800 . ?
C21 H21B 0.9800 . ?
C21 H21C 0.9800 . ?
N7 C24 1.133(4) . ?
C23 C24 1.457(4) . ?
C23 H23A 0.9800 . ?
C23 H23B 0.9800 . ?
C23 H23C 0.9800 . ?
